data_4034972
loop_
_publ_author_name
'Zhang, Zhi-Pei'
'Chen, Li'
'Li, Xin'
'Cheng, Jin-Pei'

_publ_section_title
;
 Organocatalytic Asymmetric Sequential 1,6-Addition/Acetalization of
 1-Oxotetralin-2-carbaldehyde to ortho-Hydroxyphenyl-Substituted
 para-Quinone Methides for Synthesis of Spiro-3,4-dihydrocoumarins.
;
_journal_issue 5
_journal_name_full 'The Journal of organic chemistry'
_journal_page_first 2714
_journal_page_last 2724
_journal_paper_doi 10.1021/acs.joc.7b03177
_journal_volume 83
_journal_year 2018
_chemical_absolute_configuration ad
_chemical_formula_moiety 'C33 H36 O4'
_chemical_formula_sum 'C33 H36 O4'
_chemical_formula_weight 496.62
_space_group_crystal_system orthorhombic
_space_group_IT_number 19
_space_group_name_Hall 'P 2ac 2ab'
_space_group_name_H-M_alt 'P 21 21 21'
_atom_sites_solution_hydrogens mixed
_atom_sites_solution_primary dual
_audit_creation_date 2017-09-21
_audit_creation_method
;
Olex2 1.2
(compiled 2017.03.28 svn.r3405 for OlexSys, GUI svn.r5337)
;
_cell_angle_alpha 90
_cell_angle_beta 90
_cell_angle_gamma 90
_cell_formula_units_Z 4
_cell_length_a 10.53430(10)
_cell_length_b 11.36660(10)
_cell_length_c 23.7867(2)
_cell_measurement_reflns_used 17672
_cell_measurement_temperature 294.15
_cell_measurement_theta_max 78.9720
_cell_measurement_theta_min 3.7110
_cell_volume 2848.20(4)
_computing_cell_refinement 'CrysAlisPro 1.171.39.3a (Rigaku OD, 2015)'
_computing_data_collection 'CrysAlisPro 1.171.39.3a (Rigaku OD, 2015)'
_computing_data_reduction 'CrysAlisPro 1.171.39.3a (Rigaku OD, 2015)'
_computing_molecular_graphics 'Olex2 (Dolomanov et al., 2009)'
_computing_publication_material 'Olex2 (Dolomanov et al., 2009)'
_computing_structure_refinement 'ShelXL (Sheldrick, 2015)'
_computing_structure_solution 'ShelXT (Sheldrick, 2015)'
_diffrn_ambient_temperature 294.15
_diffrn_detector 'CCD plate'
_diffrn_measured_fraction_theta_full 1.000
_diffrn_measured_fraction_theta_max 0.990
_diffrn_measurement_details
;
List of Runs (angles in degrees, time in seconds):

  # Type    Start    End  Width  t~exp~   \w     \q     \k     \f   Frames
--------------------------------------------------------------------------
  1  \w   -124.00 -29.00   1.00    5.00    --  -35.00 -15.00-108.00   95
  2  \w   -124.00 -29.00   1.00    5.00    --  -35.00 -72.00  36.00   95
  3  \w    -50.00  40.00   1.00    5.00    --  -35.00  72.00 -72.00   90
  4  \w    -35.00  55.00   1.00    5.00    --  -35.00  14.00-180.00   90
  5  \w   -115.00 -20.00   1.00    5.00    -- -110.00  43.00   0.00   95
  6  \w   -125.00 -20.00   1.00    5.00    -- -110.00  14.00 -72.00  105
  7  \w   -125.00 -31.00   1.00    5.00    -- -110.00  72.00   0.00   94
  8  \w   -114.00 -20.00   1.00    5.00    -- -110.00  43.00 108.00   94
  9  \w   -187.00 -96.00   1.00    5.00    -- -110.00 -72.00-144.00   91
 10  \w   -123.00 -33.00   1.00    5.00    -- -110.00  72.00 -36.00   90
 11  \w   -187.00 -97.00   1.00    5.00    -- -110.00 -15.00   0.00   90
 12  \w   -122.00 -32.00   1.00    5.00    -- -110.00  72.00 -72.00   90
 13  \w   -122.00 -29.00   1.00    5.00    -- -110.00  72.00  36.00   93
 14  \w   -200.00-110.00   1.00    5.00    -- -110.00 -72.00-180.00   90
;
_diffrn_measurement_device 'abstract diffractometer'
_diffrn_measurement_device_type 'Rigaku Xtalab P200'
_diffrn_measurement_method '\w scans'
_diffrn_orient_matrix_type 'CrysAlisPro convention (1999,Acta A55,543-557)'
_diffrn_orient_matrix_UB_11 0.1266545000
_diffrn_orient_matrix_UB_12 -0.0653030000
_diffrn_orient_matrix_UB_13 -0.0088322000
_diffrn_orient_matrix_UB_21 -0.0653280000
_diffrn_orient_matrix_UB_22 -0.1174247000
_diffrn_orient_matrix_UB_23 0.0145243000
_diffrn_orient_matrix_UB_31 -0.0329767000
_diffrn_orient_matrix_UB_32 -0.0179159000
_diffrn_orient_matrix_UB_33 -0.0624727000
_diffrn_radiation_monochromator graphite
_diffrn_radiation_probe x-ray
_diffrn_radiation_type CuK\a
_diffrn_radiation_wavelength 1.54184
_diffrn_reflns_av_R_equivalents 0.0167
_diffrn_reflns_av_unetI/netI 0.0123
_diffrn_reflns_Laue_measured_fraction_full 1.000
_diffrn_reflns_Laue_measured_fraction_max 0.990
_diffrn_reflns_limit_h_max 13
_diffrn_reflns_limit_h_min -13
_diffrn_reflns_limit_k_max 14
_diffrn_reflns_limit_k_min -14
_diffrn_reflns_limit_l_max 19
_diffrn_reflns_limit_l_min -29
_diffrn_reflns_number 24597
_diffrn_reflns_point_group_measured_fraction_full 0.999
_diffrn_reflns_point_group_measured_fraction_max 0.978
_diffrn_reflns_theta_full 67.684
_diffrn_reflns_theta_max 79.199
_diffrn_reflns_theta_min 3.716
_diffrn_source 'fine-focus sealed X-ray tube'
_diffrn_source_type 'Enhance (Cu) X-ray Source'
_exptl_absorpt_coefficient_mu 0.591
_exptl_absorpt_correction_T_max 1.00000
_exptl_absorpt_correction_T_min 0.73269
_exptl_absorpt_correction_type multi-scan
_exptl_absorpt_process_details
;
CrysAlisPro 1.171.39.3a (Rigaku Oxford Diffraction, 2015)
Empirical absorption correction using spherical harmonics,
 implemented in SCALE3 ABSPACK scaling algorithm.
;
_exptl_crystal_density_diffrn 1.158
_exptl_crystal_F_000 1064
_exptl_crystal_size_max 0.34
_exptl_crystal_size_mid 0.32
_exptl_crystal_size_min 0.28
_refine_diff_density_max 0.204
_refine_diff_density_min -0.180
_refine_diff_density_rms 0.056
_refine_ls_abs_structure_details
;
 Flack x determined using 2427 quotients [(I+)-(I-)]/[(I+)+(I-)]
 (Parsons, Flack and Wagner, Acta Cryst. B69 (2013) 249-259).
;
_refine_ls_abs_structure_Flack 0.04(4)
_refine_ls_extinction_coef 0.0117(7)
_refine_ls_extinction_expression Fc^*^=kFc[1+0.001xFc^2^\l^3^/sin(2\q)]^-1/4^
_refine_ls_extinction_method 'SHELXL-2014/7 (Sheldrick 2014'
_refine_ls_goodness_of_fit_ref 1.027
_refine_ls_hydrogen_treatment mixed
_refine_ls_matrix_type full
_refine_ls_number_parameters 345
_refine_ls_number_reflns 6046
_refine_ls_number_restraints 0
_refine_ls_restrained_S_all 1.027
_refine_ls_R_factor_all 0.0380
_refine_ls_R_factor_gt 0.0369
_refine_ls_shift/su_max 0.000
_refine_ls_shift/su_mean 0.000
_refine_ls_structure_factor_coef Fsqd
_refine_ls_weighting_details 'w=1/[\s^2^(Fo^2^)+(0.0690P)^2^+0.1630P] where P=(Fo^2^+2Fc^2^)/3'
_refine_ls_weighting_scheme calc
_refine_ls_wR_factor_gt 0.1041
_refine_ls_wR_factor_ref 0.1055
_reflns_Friedel_coverage 0.752
_reflns_Friedel_fraction_full 0.999
_reflns_Friedel_fraction_max 0.963
_reflns_number_gt 5833
_reflns_number_total 6046
_reflns_threshold_expression 'I > 2\s(I)'
_cod_data_source_file jo7b03177_si_003.cif
_cod_data_source_block p20170921a
_cod_database_code 4034972
_shelx_shelxl_version_number 2014/7
_shelx_space_group_comment
;
The symmetry employed for this shelxl refinement is uniquely defined
by the following loop, which should always be used as a source of
symmetry information in preference to the above space-group names.
They are only intended as comments.
;
_shelx_estimated_absorpt_t_max 0.852
_shelx_estimated_absorpt_t_min 0.824
_reflns_odcompleteness_completeness 98.98
_reflns_odcompleteness_iscentric 1
_reflns_odcompleteness_theta 78.95
_olex2_refinement_description
;
1. Fixed Uiso
 At 1.2 times of:
  All C(H) groups, All C(H,H) groups
 At 1.5 times of:
  All C(H,H,H) groups
2.a Ternary CH refined with riding coordinates:
 C3(H3)
2.b Secondary CH2 refined with riding coordinates:
 C17(H17A,H17B), C18(H18A,H18B), C19(H19A,H19B)
2.c Aromatic/amide H refined with riding coordinates:
 C6(H6), C7(H7), C8(H8), C9(H9), C12(H12), C13(H13), C14(H14), C15(H15),
 C21(H21), C25(H25)
2.d Idealised Me refined as rotating group:
 C27(H27A,H27B,H27C), C28(H28A,H28B,H28C), C29(H29A,H29B,H29C), C31(H31A,H31B,
 H31C), C32(H32A,H32B,H32C), C33(H33A,H33B,H33C)
;
_olex2_submission_special_instructions 'No special instructions were received'
_oxdiff_exptl_absorpt_empirical_details
;
Empirical correction (ABSPACK) includes:
- Absorption correction using spherical harmonics
- Frame scaling
- Detector area scaling
;
_oxdiff_exptl_absorpt_empirical_full_max 1.283
_oxdiff_exptl_absorpt_empirical_full_min 0.703

loop_
_space_group_symop_operation_xyz
'x, y, z'
'-x+1/2, -y, z+1/2'
'-x, y+1/2, -z+1/2'
'x+1/2, -y+1/2, -z'

loop_
_atom_site_label
_atom_site_type_symbol
_atom_site_fract_x
_atom_site_fract_y
_atom_site_fract_z
_atom_site_U_iso_or_equiv
_atom_site_adp_type
_atom_site_occupancy
_atom_site_site_symmetry_order
_atom_site_calc_flag
_atom_site_refinement_flags_posn
O1 O 0.63007(14) -0.04368(11) 0.65391(7) 0.0713(4) Uani 1 1 d .
O2 O 0.82764(17) -0.08029(14) 0.63144(8) 0.0882(5) Uani 1 1 d .
O3 O 0.76774(19) -0.05709(12) 0.76340(8) 0.0860(5) Uani 1 1 d .
O4 O 0.7577(2) 0.42386(18) 0.47030(7) 0.0887(5) Uani 1 1 d .
C1 C 0.75594(19) -0.01801(16) 0.65644(9) 0.0635(4) Uani 1 1 d .
C2 C 0.79451(15) 0.08857(14) 0.69175(8) 0.0522(4) Uani 1 1 d .
C3 C 0.70133(14) 0.19177(13) 0.68041(6) 0.0441(3) Uani 1 1 d .
H3 H 0.7182 0.2521 0.7089 0.053 Uiso 1 1 calc R
C4 C 0.56848(15) 0.14699(13) 0.69061(7) 0.0465(3) Uani 1 1 d .
C5 C 0.54067(17) 0.03037(15) 0.67869(9) 0.0587(4) Uani 1 1 d .
C6 C 0.4214(2) -0.0167(2) 0.68898(12) 0.0808(6) Uani 1 1 d .
H6 H 0.4045 -0.0954 0.6812 0.097 Uiso 1 1 calc R
C7 C 0.3282(2) 0.0553(3) 0.71089(13) 0.0892(8) Uani 1 1 d .
H7 H 0.2477 0.0248 0.7176 0.107 Uiso 1 1 calc R
C8 C 0.3526(2) 0.1705(2) 0.72281(11) 0.0756(6) Uani 1 1 d .
H8 H 0.2890 0.2181 0.7376 0.091 Uiso 1 1 calc R
C9 C 0.47231(17) 0.21614(16) 0.71277(8) 0.0558(4) Uani 1 1 d .
H9 H 0.4885 0.2947 0.7211 0.067 Uiso 1 1 calc R
C10 C 0.78150(16) 0.04602(15) 0.75314(8) 0.0570(4) Uani 1 1 d .
C11 C 0.78190(17) 0.13424(15) 0.79962(7) 0.0551(4) Uani 1 1 d .
C12 C 0.6779(2) 0.13559(19) 0.83514(9) 0.0662(5) Uani 1 1 d .
H12 H 0.6110 0.0837 0.8290 0.079 Uiso 1 1 calc R
C13 C 0.6727(3) 0.2138(2) 0.87978(9) 0.0777(6) Uani 1 1 d .
H13 H 0.6022 0.2153 0.9033 0.093 Uiso 1 1 calc R
C14 C 0.7724(3) 0.2887(2) 0.88894(9) 0.0826(7) Uani 1 1 d .
H14 H 0.7689 0.3419 0.9186 0.099 Uiso 1 1 calc R
C15 C 0.8772(2) 0.2860(2) 0.85485(9) 0.0773(6) Uani 1 1 d .
H15 H 0.9449 0.3361 0.8625 0.093 Uiso 1 1 calc R
C16 C 0.88507(18) 0.21020(18) 0.80903(8) 0.0634(5) Uani 1 1 d .
C17 C 1.00384(19) 0.2056(3) 0.77359(10) 0.0780(6) Uani 1 1 d .
H17A H 1.0435 0.1294 0.7791 0.094 Uiso 1 1 calc R
H17B H 1.0624 0.2647 0.7875 0.094 Uiso 1 1 calc R
C18 C 0.98601(19) 0.2249(2) 0.71078(9) 0.0746(6) Uani 1 1 d .
H18A H 0.9292 0.2911 0.7054 0.090 Uiso 1 1 calc R
H18B H 1.0674 0.2459 0.6945 0.090 Uiso 1 1 calc R
C19 C 0.93335(17) 0.1202(2) 0.67893(9) 0.0676(5) Uani 1 1 d .
H19A H 0.9858 0.0522 0.6872 0.081 Uiso 1 1 calc R
H19B H 0.9409 0.1359 0.6390 0.081 Uiso 1 1 calc R
C20 C 0.71682(15) 0.25030(13) 0.62304(6) 0.0462(3) Uani 1 1 d .
C21 C 0.72369(16) 0.37174(14) 0.61989(7) 0.0499(3) Uani 1 1 d .
H21 H 0.7206 0.4150 0.6531 0.060 Uiso 1 1 calc R
C22 C 0.73499(18) 0.43188(15) 0.56917(7) 0.0551(4) Uani 1 1 d .
C23 C 0.74270(18) 0.36311(18) 0.52017(7) 0.0592(4) Uani 1 1 d .
C24 C 0.73467(17) 0.24039(18) 0.52090(7) 0.0579(4) Uani 1 1 d .
C25 C 0.71985(16) 0.18704(16) 0.57317(7) 0.0539(4) Uani 1 1 d .
H25 H 0.7116 0.1056 0.5747 0.065 Uiso 1 1 calc R
C26 C 0.7358(2) 0.56744(17) 0.56743(9) 0.0707(5) Uani 1 1 d .
C27 C 0.8607(3) 0.6130(3) 0.54262(16) 0.1044(9) Uani 1 1 d .
H27A H 0.9299 0.5904 0.5666 0.157 Uiso 1 1 calc GR
H27B H 0.8576 0.6972 0.5399 0.157 Uiso 1 1 calc GR
H27C H 0.8729 0.5800 0.5059 0.157 Uiso 1 1 calc GR
C28 C 0.6223(3) 0.6099(2) 0.53256(11) 0.0862(7) Uani 1 1 d .
H28A H 0.6284 0.5787 0.4952 0.129 Uiso 1 1 calc GR
H28B H 0.6226 0.6943 0.5310 0.129 Uiso 1 1 calc GR
H28C H 0.5449 0.5833 0.5497 0.129 Uiso 1 1 calc GR
C29 C 0.7188(4) 0.61919(19) 0.62643(11) 0.0984(9) Uani 1 1 d .
H29A H 0.6431 0.5877 0.6432 0.148 Uiso 1 1 calc GR
H29B H 0.7118 0.7032 0.6239 0.148 Uiso 1 1 calc GR
H29C H 0.7908 0.5990 0.6492 0.148 Uiso 1 1 calc GR
C30 C 0.7398(2) 0.1643(2) 0.46708(8) 0.0779(6) Uani 1 1 d .
C31 C 0.8678(3) 0.1811(4) 0.43665(13) 0.1146(11) Uani 1 1 d .
H31A H 0.8779 0.2623 0.4265 0.172 Uiso 1 1 calc GR
H31B H 0.8695 0.1335 0.4033 0.172 Uiso 1 1 calc GR
H31C H 0.9358 0.1579 0.4611 0.172 Uiso 1 1 calc GR
C32 C 0.6284(4) 0.1953(4) 0.42788(12) 0.1193(12) Uani 1 1 d .
H32A H 0.5498 0.1866 0.4479 0.179 Uiso 1 1 calc GR
H32B H 0.6289 0.1435 0.3960 0.179 Uiso 1 1 calc GR
H32C H 0.6370 0.2752 0.4153 0.179 Uiso 1 1 calc GR
C33 C 0.7268(4) 0.0327(3) 0.48083(12) 0.1089(10) Uani 1 1 d .
H33A H 0.7974 0.0081 0.5035 0.163 Uiso 1 1 calc GR
H33B H 0.7256 -0.0118 0.4465 0.163 Uiso 1 1 calc GR
H33C H 0.6492 0.0196 0.5010 0.163 Uiso 1 1 calc GR
H4 H 0.757(5) 0.383(4) 0.445(2) 0.150(17) Uiso 1 1 d .

loop_
_atom_site_aniso_label
_atom_site_aniso_U_11
_atom_site_aniso_U_22
_atom_site_aniso_U_33
_atom_site_aniso_U_23
_atom_site_aniso_U_13
_atom_site_aniso_U_12
O1 0.0686(8) 0.0443(6) 0.1010(10) -0.0223(6) -0.0167(7) 0.0033(6)
O2 0.0850(10) 0.0684(9) 0.1112(13) -0.0261(9) -0.0092(9) 0.0327(8)
O3 0.1129(13) 0.0490(7) 0.0962(11) 0.0172(7) -0.0171(10) -0.0043(8)
O4 0.1228(15) 0.0924(12) 0.0509(7) 0.0121(7) 0.0126(9) 0.0101(11)
C1 0.0649(10) 0.0458(8) 0.0799(11) -0.0079(8) -0.0118(9) 0.0158(8)
C2 0.0462(7) 0.0462(8) 0.0642(9) 0.0000(7) -0.0092(7) 0.0043(6)
C3 0.0464(7) 0.0379(6) 0.0478(7) -0.0038(5) -0.0065(5) 0.0001(6)
C4 0.0472(7) 0.0404(7) 0.0520(8) -0.0012(6) -0.0089(6) 0.0010(6)
C5 0.0553(9) 0.0442(8) 0.0765(11) -0.0064(8) -0.0146(8) 0.0002(7)
C6 0.0675(12) 0.0600(11) 0.1148(18) -0.0048(12) -0.0200(12) -0.0153(10)
C7 0.0515(10) 0.0911(17) 0.125(2) 0.0021(15) -0.0020(12) -0.0118(11)
C8 0.0516(9) 0.0804(14) 0.0949(15) 0.0041(12) 0.0048(10) 0.0081(10)
C9 0.0546(9) 0.0501(9) 0.0628(9) 0.0003(7) -0.0020(7) 0.0065(7)
C10 0.0492(8) 0.0492(8) 0.0727(10) 0.0106(7) -0.0133(7) -0.0018(7)
C11 0.0564(9) 0.0527(9) 0.0563(9) 0.0163(7) -0.0128(7) -0.0072(7)
C12 0.0697(11) 0.0634(11) 0.0657(11) 0.0193(8) -0.0025(9) -0.0153(9)
C13 0.0944(15) 0.0813(14) 0.0574(10) 0.0141(10) 0.0063(10) -0.0058(12)
C14 0.1090(18) 0.0816(14) 0.0572(10) 0.0011(9) -0.0128(11) -0.0123(14)
C15 0.0860(15) 0.0792(14) 0.0665(11) 0.0024(10) -0.0213(11) -0.0233(12)
C16 0.0593(10) 0.0681(11) 0.0628(10) 0.0121(9) -0.0171(8) -0.0141(8)
C17 0.0502(9) 0.1003(17) 0.0834(13) 0.0040(12) -0.0172(9) -0.0167(10)
C18 0.0488(9) 0.0953(16) 0.0797(13) 0.0111(11) -0.0043(9) -0.0192(10)
C19 0.0466(9) 0.0846(13) 0.0717(12) 0.0034(10) -0.0038(8) 0.0058(9)
C20 0.0471(7) 0.0447(7) 0.0469(7) -0.0038(6) -0.0048(6) 0.0022(6)
C21 0.0585(9) 0.0452(7) 0.0460(7) -0.0033(6) -0.0036(7) 0.0005(7)
C22 0.0599(9) 0.0519(9) 0.0534(8) 0.0034(6) -0.0007(7) 0.0015(7)
C23 0.0603(9) 0.0717(11) 0.0455(8) 0.0030(7) 0.0009(7) 0.0059(9)
C24 0.0544(9) 0.0716(11) 0.0477(8) -0.0112(7) -0.0036(7) 0.0107(8)
C25 0.0574(9) 0.0514(8) 0.0530(8) -0.0102(7) -0.0061(7) 0.0050(7)
C26 0.0900(14) 0.0531(10) 0.0690(11) 0.0123(8) 0.0051(10) -0.0002(10)
C27 0.0938(18) 0.0795(16) 0.140(3) 0.0263(18) 0.0047(18) -0.0195(15)
C28 0.0992(18) 0.0759(14) 0.0836(15) 0.0198(12) 0.0119(13) 0.0219(13)
C29 0.168(3) 0.0441(9) 0.0834(14) -0.0019(9) -0.0069(18) -0.0067(14)
C30 0.0829(13) 0.0972(16) 0.0534(10) -0.0245(10) -0.0048(9) 0.0155(12)
C31 0.110(2) 0.145(3) 0.0888(18) -0.0405(19) 0.0292(16) 0.018(2)
C32 0.129(3) 0.155(3) 0.0734(15) -0.0342(18) -0.0394(16) 0.021(2)
C33 0.155(3) 0.0913(18) 0.0803(15) -0.0432(14) -0.0035(18) 0.009(2)

loop_
_atom_type_symbol
_atom_type_description
_atom_type_scat_dispersion_real
_atom_type_scat_dispersion_imag
_atom_type_scat_source
C C 0.0181 0.0091 'International Tables Vol C Tables 4.2.6.8 and 6.1.1.4'
H H 0.0000 0.0000 'International Tables Vol C Tables 4.2.6.8 and 6.1.1.4'
O O 0.0492 0.0322 'International Tables Vol C Tables 4.2.6.8 and 6.1.1.4'

loop_
_geom_angle_atom_site_label_1
_geom_angle_atom_site_label_2
_geom_angle_atom_site_label_3
_geom_angle
C1 O1 C5 120.72(14)
C23 O4 H4 112(4)
O1 C1 C2 116.98(15)
O2 C1 O1 117.90(18)
O2 C1 C2 125.12(19)
C1 C2 C3 109.58(13)
C1 C2 C10 104.34(14)
C1 C2 C19 109.22(16)
C10 C2 C3 110.16(14)
C19 C2 C3 112.98(15)
C19 C2 C10 110.20(14)
C2 C3 H3 107.1
C4 C3 C2 107.67(12)
C4 C3 H3 107.1
C4 C3 C20 112.94(12)
C20 C3 C2 114.63(13)
C20 C3 H3 107.1
C5 C4 C3 119.05(15)
C9 C4 C3 123.21(14)
C9 C4 C5 117.72(16)
C4 C5 O1 121.39(16)
C4 C5 C6 121.61(19)
C6 C5 O1 116.97(17)
C5 C6 H6 120.6
C7 C6 C5 118.8(2)
C7 C6 H6 120.6
C6 C7 H7 119.5
C8 C7 C6 121.0(2)
C8 C7 H7 119.5
C7 C8 H8 120.2
C7 C8 C9 119.7(2)
C9 C8 H8 120.2
C4 C9 H9 119.4
C8 C9 C4 121.25(18)
C8 C9 H9 119.4
O3 C10 C2 120.42(18)
O3 C10 C11 120.23(18)
C11 C10 C2 119.32(14)
C12 C11 C10 117.22(16)
C12 C11 C16 120.53(18)
C16 C11 C10 122.19(17)
C11 C12 H12 119.8
C11 C12 C13 120.4(2)
C13 C12 H12 119.8
C12 C13 H13 120.3
C14 C13 C12 119.4(2)
C14 C13 H13 120.3
C13 C14 H14 119.7
C13 C14 C15 120.7(2)
C15 C14 H14 119.7
C14 C15 H15 119.2
C14 C15 C16 121.6(2)
C16 C15 H15 119.2
C11 C16 C17 122.04(19)
C15 C16 C11 117.34(19)
C15 C16 C17 120.51(18)
C16 C17 H17A 108.2
C16 C17 H17B 108.2
C16 C17 C18 116.18(16)
H17A C17 H17B 107.4
C18 C17 H17A 108.2
C18 C17 H17B 108.2
C17 C18 H18A 108.5
C17 C18 H18B 108.5
H18A C18 H18B 107.5
C19 C18 C17 115.0(2)
C19 C18 H18A 108.5
C19 C18 H18B 108.5
C2 C19 H19A 108.4
C2 C19 H19B 108.4
C18 C19 C2 115.64(18)
C18 C19 H19A 108.4
C18 C19 H19B 108.4
H19A C19 H19B 107.4
C21 C20 C3 119.24(13)
C21 C20 C25 117.98(15)
C25 C20 C3 122.73(14)
C20 C21 H21 118.6
C20 C21 C22 122.76(15)
C22 C21 H21 118.6
C21 C22 C23 116.78(15)
C21 C22 C26 120.97(16)
C23 C22 C26 122.23(16)
O4 C23 C22 116.14(18)
O4 C23 C24 121.09(17)
C24 C23 C22 122.77(16)
C23 C24 C30 123.10(18)
C25 C24 C23 116.91(15)
C25 C24 C30 119.99(18)
C20 C25 C24 122.71(16)
C20 C25 H25 118.6
C24 C25 H25 118.6
C27 C26 C22 110.6(2)
C28 C26 C22 109.0(2)
C28 C26 C27 110.8(2)
C29 C26 C22 111.01(16)
C29 C26 C27 108.9(2)
C29 C26 C28 106.5(2)
C26 C27 H27A 109.5
C26 C27 H27B 109.5
C26 C27 H27C 109.5
H27A C27 H27B 109.5
H27A C27 H27C 109.5
H27B C27 H27C 109.5
C26 C28 H28A 109.5
C26 C28 H28B 109.5
C26 C28 H28C 109.5
H28A C28 H28B 109.5
H28A C28 H28C 109.5
H28B C28 H28C 109.5
C26 C29 H29A 109.5
C26 C29 H29B 109.5
C26 C29 H29C 109.5
H29A C29 H29B 109.5
H29A C29 H29C 109.5
H29B C29 H29C 109.5
C31 C30 C24 110.5(2)
C32 C30 C24 110.3(2)
C32 C30 C31 110.7(2)
C33 C30 C24 111.41(19)
C33 C30 C31 107.4(2)
C33 C30 C32 106.5(3)
C30 C31 H31A 109.5
C30 C31 H31B 109.5
C30 C31 H31C 109.5
H31A C31 H31B 109.5
H31A C31 H31C 109.5
H31B C31 H31C 109.5
C30 C32 H32A 109.5
C30 C32 H32B 109.5
C30 C32 H32C 109.5
H32A C32 H32B 109.5
H32A C32 H32C 109.5
H32B C32 H32C 109.5
C30 C33 H33A 109.5
C30 C33 H33B 109.5
C30 C33 H33C 109.5
H33A C33 H33B 109.5
H33A C33 H33C 109.5
H33B C33 H33C 109.5

loop_
_geom_bond_atom_site_label_1
_geom_bond_atom_site_label_2
_geom_bond_distance
O1 C1 1.359(3)
O1 C5 1.394(2)
O2 C1 1.194(2)
O3 C10 1.206(2)
O4 C23 1.382(2)
O4 H4 0.75(5)
C1 C2 1.529(2)
C2 C3 1.553(2)
C2 C10 1.544(3)
C2 C19 1.537(2)
C3 H3 0.9800
C3 C4 1.509(2)
C3 C20 1.527(2)
C4 C5 1.387(2)
C4 C9 1.386(2)
C5 C6 1.388(3)
C6 H6 0.9300
C6 C7 1.380(4)
C7 H7 0.9300
C7 C8 1.364(4)
C8 H8 0.9300
C8 C9 1.385(3)
C9 H9 0.9300
C10 C11 1.492(3)
C11 C12 1.384(3)
C11 C16 1.406(2)
C12 H12 0.9300
C12 C13 1.386(3)
C13 H13 0.9300
C13 C14 1.369(4)
C14 H14 0.9300
C14 C15 1.371(4)
C15 H15 0.9300
C15 C16 1.392(3)
C16 C17 1.510(3)
C17 H17A 0.9700
C17 H17B 0.9700
C17 C18 1.522(3)
C18 H18A 0.9700
C18 H18B 0.9700
C18 C19 1.516(3)
C19 H19A 0.9700
C19 H19B 0.9700
C20 C21 1.384(2)
C20 C25 1.388(2)
C21 H21 0.9300
C21 C22 1.392(2)
C22 C23 1.406(2)
C22 C26 1.541(2)
C23 C24 1.397(3)
C24 C25 1.392(3)
C24 C30 1.546(2)
C25 H25 0.9300
C26 C27 1.533(4)
C26 C28 1.533(4)
C26 C29 1.532(3)
C27 H27A 0.9600
C27 H27B 0.9600
C27 H27C 0.9600
C28 H28A 0.9600
C28 H28B 0.9600
C28 H28C 0.9600
C29 H29A 0.9600
C29 H29B 0.9600
C29 H29C 0.9600
C30 C31 1.542(4)
C30 C32 1.540(4)
C30 C33 1.538(4)
C31 H31A 0.9600
C31 H31B 0.9600
C31 H31C 0.9600
C32 H32A 0.9600
C32 H32B 0.9600
C32 H32C 0.9600
C33 H33A 0.9600
C33 H33B 0.9600
C33 H33C 0.9600

loop_
_geom_torsion_atom_site_label_1
_geom_torsion_atom_site_label_2
_geom_torsion_atom_site_label_3
_geom_torsion_atom_site_label_4
_geom_torsion
O1 C1 C2 C3 -43.0(2)
O1 C1 C2 C10 74.95(19)
O1 C1 C2 C19 -167.24(18)
O1 C5 C6 C7 -176.8(2)
O2 C1 C2 C3 137.5(2)
O2 C1 C2 C10 -104.6(2)
O2 C1 C2 C19 13.3(3)
O3 C10 C11 C12 -55.2(3)
O3 C10 C11 C16 122.2(2)
O4 C23 C24 C25 179.87(18)
O4 C23 C24 C30 -0.9(3)
C1 O1 C5 C4 20.7(3)
C1 O1 C5 C6 -161.6(2)
C1 C2 C3 C4 54.04(18)
C1 C2 C3 C20 -72.55(18)
C1 C2 C10 O3 12.3(2)
C1 C2 C10 C11 -165.71(15)
C1 C2 C19 C18 179.91(17)
C2 C3 C4 C5 -32.8(2)
C2 C3 C4 C9 145.59(16)
C2 C3 C20 C21 -131.53(16)
C2 C3 C20 C25 50.8(2)
C2 C10 C11 C12 122.81(17)
C2 C10 C11 C16 -59.8(2)
C3 C2 C10 O3 129.8(2)
C3 C2 C10 C11 -48.18(19)
C3 C2 C19 C18 57.7(2)
C3 C4 C5 O1 -4.6(3)
C3 C4 C5 C6 177.81(19)
C3 C4 C9 C8 -178.28(17)
C3 C20 C21 C22 -178.56(15)
C3 C20 C25 C24 -179.64(16)
C4 C3 C20 C21 104.64(17)
C4 C3 C20 C25 -72.98(18)
C4 C5 C6 C7 0.9(4)
C5 O1 C1 O2 -175.3(2)
C5 O1 C1 C2 5.2(3)
C5 C4 C9 C8 0.1(3)
C5 C6 C7 C8 -0.6(4)
C6 C7 C8 C9 0.1(4)
C7 C8 C9 C4 0.2(4)
C9 C4 C5 O1 176.96(17)
C9 C4 C5 C6 -0.7(3)
C10 C2 C3 C4 -60.20(16)
C10 C2 C3 C20 173.21(12)
C10 C2 C19 C18 -66.0(2)
C10 C11 C12 C13 178.90(18)
C10 C11 C16 C15 -177.68(17)
C10 C11 C16 C17 -1.5(3)
C11 C12 C13 C14 -0.9(3)
C11 C16 C17 C18 58.5(3)
C12 C11 C16 C15 -0.4(3)
C12 C11 C16 C17 175.79(18)
C12 C13 C14 C15 -0.7(4)
C13 C14 C15 C16 1.9(4)
C14 C15 C16 C11 -1.3(3)
C14 C15 C16 C17 -177.5(2)
C15 C16 C17 C18 -125.5(2)
C16 C11 C12 C13 1.5(3)
C16 C17 C18 C19 -76.9(3)
C17 C18 C19 C2 68.9(2)
C19 C2 C3 C4 176.07(15)
C19 C2 C3 C20 49.48(19)
C19 C2 C10 O3 -104.8(2)
C19 C2 C10 C11 77.2(2)
C20 C3 C4 C5 94.79(17)
C20 C3 C4 C9 -86.83(19)
C20 C21 C22 C23 -1.6(3)
C20 C21 C22 C26 176.99(18)
C21 C20 C25 C24 2.7(3)
C21 C22 C23 O4 -178.12(18)
C21 C22 C23 C24 2.4(3)
C21 C22 C26 C27 119.2(2)
C21 C22 C26 C28 -118.7(2)
C21 C22 C26 C29 -1.7(3)
C22 C23 C24 C25 -0.7(3)
C22 C23 C24 C30 178.49(18)
C23 C22 C26 C27 -62.2(3)
C23 C22 C26 C28 59.8(3)
C23 C22 C26 C29 176.8(2)
C23 C24 C25 C20 -1.9(3)
C23 C24 C30 C31 61.6(3)
C23 C24 C30 C32 -61.2(3)
C23 C24 C30 C33 -179.1(2)
C25 C20 C21 C22 -0.8(3)
C25 C24 C30 C31 -119.2(3)
C25 C24 C30 C32 118.0(3)
C25 C24 C30 C33 0.1(3)
C26 C22 C23 O4 3.3(3)
C26 C22 C23 C24 -176.2(2)
C30 C24 C25 C20 178.81(17)
